data_1553266
loop_
_publ_author_name
'Wu, Qiong'
'Zheng, Kangdi'
'Huang, Xiaoting'
'Li, Li'
'Mei, Wenjie'

_publ_section_title
;
 Tanshinone-IIA-Based Analogues of Imidazole Alkaloid Act as Potent
 Inhibitors To Block Breast Cancer Invasion and Metastasis in Vivo.
;
_journal_issue 23
_journal_name_full 'Journal of medicinal chemistry'
_journal_page_first 10488
_journal_page_last 10501
_journal_paper_doi 10.1021/acs.jmedchem.8b01018
_journal_volume 61
_journal_year 2018
_chemical_formula_sum 'C26 H24 N2 O2'
_chemical_formula_weight 396.47
_space_group_IT_number 14
_space_group_name_Hall '-P 2ybc'
_space_group_name_H-M_alt 'P 1 21/c 1'
_symmetry_cell_setting monoclinic
_symmetry_space_group_name_H-M 'P 1 21/c 1'
_atom_sites_solution_hydrogens geom
_atom_sites_solution_primary direct
_atom_sites_solution_secondary difmap
_audit_creation_method SHELXL-97
_cell_angle_alpha 90.00
_cell_angle_beta 104.737(2)
_cell_angle_gamma 90.00
_cell_formula_units_Z 4
_cell_length_a 10.2122(13)
_cell_length_b 16.083(2)
_cell_length_c 12.5447(16)
_cell_measurement_temperature 100(2)
_cell_volume 1992.6(4)
_computing_structure_refinement 'SHELXL-97 (Sheldrick, 1997)'
_computing_structure_solution 'SHELXS-97 (Sheldrick, 1990)'
_diffrn_ambient_temperature 100(2)
_diffrn_measured_fraction_theta_full 0.999
_diffrn_measured_fraction_theta_max 0.999
_diffrn_measurement_device_type bruker-CCd
_diffrn_radiation_monochromator graphite
_diffrn_radiation_source 'fine-focus sealed tube'
_diffrn_radiation_type MoK\a
_diffrn_radiation_wavelength 0.71073
_diffrn_reflns_av_R_equivalents 0.0336
_diffrn_reflns_av_sigmaI/netI 0.0266
_diffrn_reflns_limit_h_max 12
_diffrn_reflns_limit_h_min -12
_diffrn_reflns_limit_k_max 18
_diffrn_reflns_limit_k_min -19
_diffrn_reflns_limit_l_max 14
_diffrn_reflns_limit_l_min -14
_diffrn_reflns_number 15589
_diffrn_reflns_theta_full 25.01
_diffrn_reflns_theta_max 25.01
_diffrn_reflns_theta_min 2.42
_exptl_absorpt_coefficient_mu 0.084
_exptl_absorpt_correction_T_max 0.9834
_exptl_absorpt_correction_T_min 0.9818
_exptl_absorpt_correction_type multi-scan
_exptl_absorpt_process_details sadabs
_exptl_crystal_colour yellow
_exptl_crystal_density_diffrn 1.322
_exptl_crystal_density_method 'not measured'
_exptl_crystal_description block
_exptl_crystal_F_000 840
_exptl_crystal_size_max 0.22
_exptl_crystal_size_mid 0.21
_exptl_crystal_size_min 0.20
_refine_diff_density_max 0.650
_refine_diff_density_min -0.342
_refine_diff_density_rms 0.045
_refine_ls_extinction_method none
_refine_ls_goodness_of_fit_ref 1.011
_refine_ls_hydrogen_treatment mixed
_refine_ls_matrix_type full
_refine_ls_number_parameters 271
_refine_ls_number_reflns 3505
_refine_ls_number_restraints 0
_refine_ls_restrained_S_all 1.011
_refine_ls_R_factor_all 0.0648
_refine_ls_R_factor_gt 0.0522
_refine_ls_shift/su_max 0.002
_refine_ls_shift/su_mean 0.000
_refine_ls_structure_factor_coef Fsqd
_refine_ls_weighting_details 'calc w=1/[\s^2^(Fo^2^)+(0.0760P)^2^+1.3410P] where P=(Fo^2^+2Fc^2^)/3'
_refine_ls_weighting_scheme calc
_refine_ls_wR_factor_gt 0.1380
_refine_ls_wR_factor_ref 0.1498
_reflns_number_gt 2804
_reflns_number_total 3505
_reflns_threshold_expression >2sigma(I)
_cod_data_source_file jm8b01018_si_005.cif
_cod_data_source_block ww
_cod_original_sg_symbol_H-M P21/c
_cod_database_code 1553266

loop_
_symmetry_equiv_pos_as_xyz
'x, y, z'
'-x, y+1/2, -z+1/2'
'-x, -y, -z'
'x, -y-1/2, z-1/2'

loop_
_atom_site_label
_atom_site_type_symbol
_atom_site_fract_x
_atom_site_fract_y
_atom_site_fract_z
_atom_site_U_iso_or_equiv
_atom_site_adp_type
_atom_site_occupancy
_atom_site_symmetry_multiplicity
_atom_site_calc_flag
_atom_site_refinement_flags
N1 N -0.09498(17) 0.18755(10) 0.32750(13) 0.0310(4) Uani 1 1 d .
N2 N -0.13610(16) 0.17166(10) 0.49184(14) 0.0299(4) Uani 1 1 d .
H2B H -0.1771 0.1754 0.5454 0.036 Uiso 1 1 calc R
O1 O -0.25273(16) 0.27050(11) 0.17212(13) 0.0459(4) Uani 1 1 d .
H1 H -0.1815 0.2471 0.2078 0.069 Uiso 1 1 calc R
O2 O 0.25810(14) 0.00671(9) 0.64037(12) 0.0376(4) Uani 1 1 d .
C1 C -0.4091(2) 0.24967(18) 0.4021(2) 0.0503(7) Uani 1 1 d .
H1A H -0.3897 0.2284 0.4751 0.060 Uiso 1 1 calc R
C2 C -0.5340(3) 0.2852(2) 0.3566(2) 0.0614(8) Uani 1 1 d .
H2A H -0.6005 0.2875 0.3975 0.074 Uiso 1 1 calc R
C3 C -0.5611(3) 0.31736(17) 0.2514(2) 0.0540(7) Uani 1 1 d .
H3A H -0.6466 0.3423 0.2201 0.065 Uiso 1 1 calc R
C4 C -0.4664(2) 0.31383(15) 0.1916(2) 0.0456(6) Uani 1 1 d .
H4A H -0.4861 0.3369 0.1195 0.055 Uiso 1 1 calc R
C5 C -0.3411(2) 0.27646(13) 0.23608(18) 0.0343(5) Uani 1 1 d .
C6 C -0.3115(2) 0.24441(13) 0.34312(17) 0.0333(5) Uani 1 1 d .
C7 C -0.1813(2) 0.20278(12) 0.38766(16) 0.0302(5) Uani 1 1 d .
C8 C -0.01441(19) 0.13334(12) 0.49710(16) 0.0286(4) Uani 1 1 d .
C9 C 0.07438(19) 0.08805(12) 0.58294(16) 0.0290(5) Uani 1 1 d .
C10 C 0.0831(2) 0.06455(13) 0.69525(16) 0.0322(5) Uani 1 1 d .
C11 C -0.0088(2) 0.08797(16) 0.76558(19) 0.0426(6) Uani 1 1 d .
H11A H 0.0233 0.0623 0.8384 0.064 Uiso 1 1 calc R
H11B H -0.1007 0.0685 0.7310 0.064 Uiso 1 1 calc R
H11C H -0.0094 0.1486 0.7736 0.064 Uiso 1 1 calc R
C12 C 0.1940(2) 0.01621(14) 0.72391(17) 0.0374(5) Uani 1 1 d .
H12A H 0.2250 -0.0088 0.7945 0.045 Uiso 1 1 calc R
C13 C 0.1822(2) 0.05244(13) 0.55400(16) 0.0314(5) Uani 1 1 d .
C14 C 0.2141(2) 0.05793(13) 0.45108(17) 0.0317(5) Uani 1 1 d .
C15 C 0.3261(2) 0.01682(15) 0.43022(18) 0.0384(5) Uani 1 1 d .
H15A H 0.3833 -0.0157 0.4864 0.046 Uiso 1 1 calc R
C16 C 0.3532(2) 0.02332(15) 0.32981(19) 0.0396(5) Uani 1 1 d .
H16A H 0.4302 -0.0044 0.3176 0.048 Uiso 1 1 calc R
C17 C 0.2707(2) 0.06973(13) 0.24354(17) 0.0331(5) Uani 1 1 d .
C18 C 0.1576(2) 0.11052(13) 0.26100(17) 0.0312(5) Uani 1 1 d .
C19 C 0.12744(19) 0.10572(12) 0.36555(17) 0.0297(5) Uani 1 1 d .
C20 C 0.01143(19) 0.14281(12) 0.39396(16) 0.0284(4) Uani 1 1 d .
C21 C 0.0641(2) 0.15877(16) 0.16831(18) 0.0431(6) Uani 1 1 d .
H21A H -0.0308 0.1458 0.1680 0.052 Uiso 1 1 calc R
H21B H 0.0783 0.2189 0.1836 0.052 Uiso 1 1 calc R
C22 C 0.0836(3) 0.1410(2) 0.0556(2) 0.0592(8) Uani 1 1 d .
H22A H 0.0402 0.0873 0.0288 0.071 Uiso 1 1 calc R
H22B H 0.0385 0.1850 0.0039 0.071 Uiso 1 1 calc R
C23 C 0.2285(3) 0.13748(19) 0.0563(2) 0.0561(7) Uani 1 1 d .
H23A H 0.2706 0.1921 0.0804 0.067 Uiso 1 1 calc R
H23B H 0.2361 0.1274 -0.0197 0.067 Uiso 1 1 calc R
C24 C 0.3074(2) 0.06945(15) 0.13224(18) 0.0385(5) Uani 1 1 d .
C25 C 0.4581(2) 0.08772(19) 0.1477(2) 0.0570(7) Uani 1 1 d .
H25A H 0.4793 0.1427 0.1813 0.086 Uiso 1 1 calc R
H25B H 0.4796 0.0867 0.0759 0.086 Uiso 1 1 calc R
H25C H 0.5119 0.0454 0.1959 0.086 Uiso 1 1 calc R
C26 C 0.2779(3) -0.01593(18) 0.0794(2) 0.0609(7) Uani 1 1 d .
H26A H 0.1815 -0.0288 0.0682 0.091 Uiso 1 1 calc R
H26B H 0.3322 -0.0579 0.1277 0.091 Uiso 1 1 calc R
H26C H 0.3008 -0.0161 0.0081 0.091 Uiso 1 1 calc R

loop_
_atom_site_aniso_label
_atom_site_aniso_U_11
_atom_site_aniso_U_22
_atom_site_aniso_U_33
_atom_site_aniso_U_23
_atom_site_aniso_U_13
_atom_site_aniso_U_12
N1 0.0287(9) 0.0388(9) 0.0261(9) 0.0013(7) 0.0080(7) 0.0048(7)
N2 0.0273(9) 0.0394(10) 0.0250(9) -0.0014(7) 0.0103(7) 0.0023(7)
O1 0.0372(9) 0.0665(11) 0.0354(9) 0.0136(8) 0.0116(7) 0.0073(8)
O2 0.0301(8) 0.0508(9) 0.0291(8) 0.0057(6) 0.0021(6) 0.0056(7)
C1 0.0421(14) 0.0765(18) 0.0350(13) 0.0034(12) 0.0148(11) 0.0189(12)
C2 0.0414(14) 0.094(2) 0.0527(17) -0.0019(15) 0.0198(13) 0.0252(14)
C3 0.0406(14) 0.0649(17) 0.0528(16) -0.0018(13) 0.0050(12) 0.0234(12)
C4 0.0441(14) 0.0475(14) 0.0408(13) 0.0028(11) 0.0025(11) 0.0107(11)
C5 0.0346(11) 0.0348(11) 0.0326(12) -0.0010(9) 0.0071(9) 0.0020(9)
C6 0.0293(11) 0.0388(11) 0.0311(11) -0.0036(9) 0.0061(9) 0.0047(9)
C7 0.0289(10) 0.0349(11) 0.0272(11) -0.0023(8) 0.0078(9) 0.0004(8)
C8 0.0249(10) 0.0337(11) 0.0262(10) -0.0027(8) 0.0048(8) -0.0007(8)
C9 0.0265(10) 0.0350(11) 0.0242(10) -0.0027(8) 0.0042(8) -0.0037(8)
C10 0.0313(11) 0.0382(11) 0.0255(11) -0.0007(9) 0.0043(9) -0.0060(9)
C11 0.0446(13) 0.0546(14) 0.0315(12) 0.0018(10) 0.0148(10) -0.0005(11)
C12 0.0376(12) 0.0501(13) 0.0225(11) 0.0050(9) 0.0041(9) -0.0011(10)
C13 0.0251(10) 0.0389(11) 0.0266(11) 0.0008(9) -0.0001(8) -0.0004(8)
C14 0.0249(10) 0.0401(11) 0.0283(11) -0.0025(9) 0.0038(8) -0.0009(9)
C15 0.0259(10) 0.0540(14) 0.0325(12) 0.0047(10) 0.0024(9) 0.0082(10)
C16 0.0268(11) 0.0545(14) 0.0380(13) 0.0007(10) 0.0089(9) 0.0085(10)
C17 0.0251(10) 0.0417(12) 0.0329(11) -0.0014(9) 0.0081(9) -0.0006(9)
C18 0.0279(10) 0.0366(11) 0.0286(11) -0.0016(8) 0.0064(8) 0.0008(8)
C19 0.0252(10) 0.0345(11) 0.0287(11) -0.0022(8) 0.0057(8) -0.0010(8)
C20 0.0256(10) 0.0347(11) 0.0239(10) -0.0016(8) 0.0045(8) 0.0016(8)
C21 0.0445(13) 0.0574(14) 0.0297(12) 0.0077(10) 0.0137(10) 0.0173(11)
C22 0.0606(17) 0.085(2) 0.0362(14) 0.0135(13) 0.0196(12) 0.0308(15)
C23 0.0520(15) 0.0810(19) 0.0405(14) 0.0124(13) 0.0210(12) 0.0131(14)
C24 0.0310(11) 0.0529(13) 0.0346(12) 0.0011(10) 0.0138(9) 0.0025(10)
C25 0.0392(14) 0.0801(19) 0.0579(17) 0.0072(14) 0.0237(13) -0.0005(13)
C26 0.0700(19) 0.0706(18) 0.0487(16) -0.0124(14) 0.0272(14) -0.0073(15)

loop_
_atom_type_symbol
_atom_type_description
_atom_type_scat_dispersion_real
_atom_type_scat_dispersion_imag
_atom_type_scat_source
C C 0.0033 0.0016 'International Tables Vol C Tables 4.2.6.8 and 6.1.1.4'
H H 0.0000 0.0000 'International Tables Vol C Tables 4.2.6.8 and 6.1.1.4'
N N 0.0061 0.0033 'International Tables Vol C Tables 4.2.6.8 and 6.1.1.4'
O O 0.0106 0.0060 'International Tables Vol C Tables 4.2.6.8 and 6.1.1.4'

loop_
_geom_angle_atom_site_label_1
_geom_angle_atom_site_label_2
_geom_angle_atom_site_label_3
_geom_angle
C7 N1 C20 106.67(16)
C7 N2 C8 106.99(16)
C13 O2 C12 105.00(16)
C2 C1 C6 121.2(2)
C3 C2 C1 119.4(2)
C4 C3 C2 120.8(2)
C3 C4 C5 120.2(2)
O1 C5 C4 118.4(2)
O1 C5 C6 121.93(19)
C4 C5 C6 119.7(2)
C1 C6 C5 118.8(2)
C1 C6 C7 122.0(2)
C5 C6 C7 119.22(19)
N1 C7 N2 111.48(17)
N1 C7 C6 122.62(18)
N2 C7 C6 125.83(18)
N2 C8 C20 106.81(17)
N2 C8 C9 131.46(19)
C20 C8 C9 121.68(18)
C13 C9 C8 114.51(18)
C13 C9 C10 107.22(18)
C8 C9 C10 138.22(19)
C12 C10 C9 104.57(18)
C12 C10 C11 127.0(2)
C9 C10 C11 128.41(19)
C10 C12 O2 113.04(18)
C9 C13 O2 110.17(18)
C9 C13 C14 127.17(19)
O2 C13 C14 122.64(18)
C15 C14 C13 122.00(19)
C15 C14 C19 119.51(19)
C13 C14 C19 118.48(18)
C16 C15 C14 120.3(2)
C15 C16 C17 122.1(2)
C18 C17 C16 119.2(2)
C18 C17 C24 123.25(19)
C16 C17 C24 117.53(18)
C17 C18 C19 120.12(19)
C17 C18 C21 120.39(19)
C19 C18 C21 119.48(18)
C18 C19 C14 118.87(18)
C18 C19 C20 125.89(18)
C14 C19 C20 115.20(18)
N1 C20 C8 108.04(16)
N1 C20 C19 128.95(18)
C8 C20 C19 122.90(18)
C22 C21 C18 114.54(19)
C23 C22 C21 111.9(2)
C22 C23 C24 113.4(2)
C26 C24 C25 108.1(2)
C26 C24 C17 109.39(19)
C25 C24 C17 110.75(19)
C26 C24 C23 111.0(2)
C25 C24 C23 107.1(2)
C17 C24 C23 110.55(18)

loop_
_geom_bond_atom_site_label_1
_geom_bond_atom_site_label_2
_geom_bond_distance
N1 C7 1.321(3)
N1 C20 1.390(3)
N2 C7 1.366(3)
N2 C8 1.374(3)
O1 C5 1.355(3)
O2 C13 1.374(2)
O2 C12 1.378(3)
C1 C2 1.382(3)
C1 C6 1.387(3)
C2 C3 1.378(4)
C3 C4 1.368(4)
C4 C5 1.396(3)
C5 C6 1.398(3)
C6 C7 1.466(3)
C8 C20 1.393(3)
C8 C9 1.420(3)
C9 C13 1.370(3)
C9 C10 1.439(3)
C10 C12 1.345(3)
C10 C11 1.491(3)
C13 C14 1.412(3)
C14 C15 1.402(3)
C14 C19 1.429(3)
C15 C16 1.360(3)
C16 C17 1.405(3)
C17 C18 1.393(3)
C17 C24 1.535(3)
C18 C19 1.424(3)
C18 C21 1.517(3)
C19 C20 1.449(3)
C21 C22 1.505(3)
C22 C23 1.479(4)
C23 C24 1.537(3)
C24 C26 1.521(3)
C24 C25 1.530(3)
